data_7152179
loop_
_publ_author_name
'Donohoe, Timothy J.'
'Kabeshov, Mikhail A.'
'Rathi, Akshat H.'
'Smith, Ian E. D.'

_publ_section_title
;
 Direct preparation of thiazoles, imidazoles, imidazopyridines and
 thiazolidines from alkenes.
;
_journal_issue 5
_journal_name_full 'Organic &amp; biomolecular chemistry'
_journal_page_first 1093
_journal_page_last 1101
_journal_paper_doi 10.1039/c1ob06587d
_journal_volume 10
_journal_year 2012
_chemical_compound_source synthetic
_chemical_formula_moiety 'C7 H12 N2 S1'
_chemical_formula_sum 'C7 H12 N2 S'
_chemical_formula_weight 156.25
_chemical_melting_point 338.0(10)
_space_group_IT_number 14
_symmetry_cell_setting monoclinic
_symmetry_space_group_name_Hall '-P 2yab'
_symmetry_space_group_name_H-M 'P 1 21/a 1'
_atom_sites_solution_hydrogens geom
_atom_sites_solution_primary direct
_cell_angle_alpha 90
_cell_angle_beta 94.763(3)
_cell_angle_gamma 90
_cell_formula_units_Z 4
_cell_length_a 5.1350(2)
_cell_length_b 10.7533(6)
_cell_length_c 15.1732(8)
_cell_measurement_reflns_used 1847
_cell_measurement_temperature 150
_cell_measurement_theta_max 27
_cell_measurement_theta_min 5
_cell_volume 834.94(7)
_computing_cell_refinement 'DENZO/SCALEPACK (Otwinowski & Minor, 1997)'
_computing_data_collection 'COLLECT (Nonius, 2001).'
_computing_data_reduction 'DENZO/SCALEPACK (Otwinowski & Minor, 1997)'
_computing_molecular_graphics 'CAMERON (Watkin et al., 1996)'
_computing_publication_material 'CRYSTALS (Betteridge et al., 2003)'
_computing_structure_refinement 'CRYSTALS (Betteridge et al., 2003)'
_computing_structure_solution 'SIR92 (Altomare et al., 1994)'
_diffrn_ambient_temperature 150
_diffrn_measured_fraction_theta_full 0.985
_diffrn_measured_fraction_theta_max 0.976
_diffrn_measurement_device Area
_diffrn_measurement_device_type 'Nonius KappaCCD'
_diffrn_measurement_method \w
_diffrn_radiation_monochromator graphite
_diffrn_radiation_type 'Mo K\a'
_diffrn_radiation_wavelength 0.71073
_diffrn_reflns_av_R_equivalents 0.036
_diffrn_reflns_limit_h_max 6
_diffrn_reflns_limit_h_min -6
_diffrn_reflns_limit_k_max 13
_diffrn_reflns_limit_k_min -13
_diffrn_reflns_limit_l_max 19
_diffrn_reflns_limit_l_min -19
_diffrn_reflns_number 7213
_diffrn_reflns_theta_full 25.589
_diffrn_reflns_theta_max 27.515
_diffrn_reflns_theta_min 5.341
_diffrn_standards_number 0
_exptl_absorpt_coefficient_mu 0.316
_exptl_absorpt_correction_T_max 0.97
_exptl_absorpt_correction_T_min 0.96
_exptl_absorpt_correction_type multi-scan
_exptl_absorpt_process_details 'DENZO/SCALEPACK (Otwinowski & Minor, 1997)'
_exptl_crystal_colour colourless
_exptl_crystal_density_diffrn 1.243
_exptl_crystal_density_method 'not measured'
_exptl_crystal_description block
_exptl_crystal_F_000 336
_exptl_crystal_size_max 0.200
_exptl_crystal_size_mid 0.130
_exptl_crystal_size_min 0.100
_refine_diff_density_max 0.64
_refine_diff_density_min -0.51
_refine_ls_extinction_method None
_refine_ls_goodness_of_fit_ref 1.0810
_refine_ls_hydrogen_treatment none
_refine_ls_matrix_type full
_refine_ls_number_parameters 91
_refine_ls_number_reflns 1884
_refine_ls_number_restraints 0
_refine_ls_R_factor_all 0.0790
_refine_ls_R_factor_gt 0.0623
_refine_ls_shift/su_max 0.0003780
_refine_ls_shift/su_mean 0.0000236
_refine_ls_structure_factor_coef Fsqd
_refine_ls_weighting_details
;
Method= Modified Sheldrick
w=1/[\s^2^(F^2^) + ( 0.09P)^2^ + 1.15P]
,where P=(max(Fo^2^,0) + 2Fc^2^)/3
;
_refine_ls_weighting_scheme calc
_refine_ls_wR_factor_all 0.1829
_refine_ls_wR_factor_gt 0.1697
_refine_ls_wR_factor_ref 0.1829
_reflns_limit_h_max 6
_reflns_limit_h_min -6
_reflns_limit_k_max 13
_reflns_limit_k_min 0
_reflns_limit_l_max 19
_reflns_limit_l_min 0
_reflns_number_gt 1516
_reflns_number_total 1888
_reflns_threshold_expression I>2.0\s(I)
_oxford_diffrn_Wilson_B_factor 2.62
_oxford_diffrn_Wilson_scale 1.11
_oxford_refine_ls_r_factor_ref 0.0790
_oxford_refine_ls_scale 0.956(9)
_oxford_reflns_number_all 1884
_oxford_reflns_threshold_expression_ref I>-3.0\s(I)
_oxford_structure_analysis_title '4011001 037aki10'
_cod_data_source_file c1ob06587d.txt
_cod_data_source_block 3o
_cod_depositor_comments
;
The following automatic conversions were performed:

'_chemical_melting_point' value '337 - 339' was changed to
'338.0(10)' - the average value was taken and precision was
estimated.

'_symmetry_cell_setting' value 'Monoclinic' changed to
'monoclinic' according to
/home/saulius/struct/CIF-dictionaries/cif_core.dic dictionary named
'cif_core.dic' version 2.4.1 from 2010-06-29.

Automatic conversion script
Id: cif_fix_values 1715 2011-07-08 13:25:40Z adriana 
;
_cod_original_sg_symbol_H-M 'P 1 21/a 1 '
_cod_original_formula_sum 'C7 H12 N2 S1'
_cod_database_code 7152179

loop_
_symmetry_equiv_pos_as_xyz
x,y,z
-x,-y,-z
-x+1/2,y+1/2,-z
x+1/2,-y+1/2,z

loop_
_atom_site_label
_atom_site_type_symbol
_atom_site_fract_x
_atom_site_fract_y
_atom_site_fract_z
_atom_site_U_iso_or_equiv
_atom_site_occupancy
_atom_site_adp_type
_atom_site_refinement_flags_posn
S1 S 0.51941(15) 0.38135(8) 0.73608(5) 0.0334 1.0000 Uani .
C2 C 0.2660(6) 0.4878(3) 0.7475(2) 0.0330 1.0000 Uani .
C3 C 0.1903(6) 0.5376(3) 0.6680(2) 0.0318 1.0000 Uani .
N4 N 0.3237(5) 0.4958(2) 0.59739(17) 0.0317 1.0000 Uani .
C5 C 0.5009(6) 0.4144(3) 0.6231(2) 0.0304 1.0000 Uani .
N6 N 0.6539(5) 0.3540(3) 0.56754(19) 0.0361 1.0000 Uani .
C7 C -0.0206(6) 0.6320(3) 0.6483(2) 0.0364 1.0000 Uani .
C8 C 0.1780(6) 0.5182(3) 0.8374(2) 0.0369 1.0000 Uani .
C9 C 0.1582(8) 0.4034(4) 0.8956(2) 0.0474 1.0000 Uani .
C10 C 0.3565(8) 0.6164(4) 0.8845(3) 0.0516 1.0000 Uani .
H71 H -0.1342 0.6065 0.5985 0.0546 1.0000 Uiso R
H73 H 0.0579 0.7100 0.6340 0.0555 1.0000 Uiso R
H72 H -0.1254 0.6436 0.6965 0.0557 1.0000 Uiso R
H81 H 0.0034 0.5549 0.8278 0.0444 1.0000 Uiso R
H92 H 0.0863 0.4250 0.9500 0.0714 1.0000 Uiso R
H91 H 0.3277 0.3710 0.9089 0.0713 1.0000 Uiso R
H93 H 0.0475 0.3410 0.8644 0.0719 1.0000 Uiso R
H102 H 0.2847 0.6410 0.9387 0.0767 1.0000 Uiso R
H101 H 0.5321 0.5831 0.8992 0.0763 1.0000 Uiso R
H103 H 0.3709 0.6887 0.8476 0.0768 1.0000 Uiso R
H62 H 0.7959 0.3225 0.5903 0.0431 1.0000 Uiso R
H61 H 0.6696 0.3849 0.5167 0.0433 1.0000 Uiso R

loop_
_atom_site_aniso_label
_atom_site_aniso_U_11
_atom_site_aniso_U_22
_atom_site_aniso_U_33
_atom_site_aniso_U_23
_atom_site_aniso_U_13
_atom_site_aniso_U_12
S1 0.0298(4) 0.0363(5) 0.0341(4) 0.0048(3) 0.0027(3) 0.0041(3)
C2 0.0281(14) 0.0347(16) 0.0364(16) 0.0005(13) 0.0038(11) 0.0008(12)
C3 0.0251(14) 0.0309(15) 0.0394(16) -0.0001(12) 0.0024(12) -0.0013(11)
N4 0.0265(12) 0.0319(13) 0.0364(13) 0.0009(11) 0.0007(10) -0.0018(10)
C5 0.0259(14) 0.0296(15) 0.0352(15) 0.0009(12) -0.0001(11) -0.0028(11)
N6 0.0340(14) 0.0373(15) 0.0374(14) 0.0030(11) 0.0059(11) 0.0053(11)
C7 0.0264(15) 0.0364(17) 0.0467(18) 0.0014(14) 0.0042(13) 0.0027(12)
C8 0.0339(16) 0.0385(17) 0.0386(17) -0.0018(14) 0.0047(13) 0.0013(13)
C9 0.060(2) 0.046(2) 0.0379(18) -0.0005(15) 0.0131(16) 0.0000(17)
C10 0.052(2) 0.052(2) 0.051(2) -0.0138(18) 0.0094(17) -0.0070(18)

loop_
_atom_type_symbol
_atom_type_scat_dispersion_real
_atom_type_scat_dispersion_imag
_atom_type_scat_Cromer_Mann_a1
_atom_type_scat_Cromer_Mann_b1
_atom_type_scat_Cromer_Mann_a2
_atom_type_scat_Cromer_Mann_b2
_atom_type_scat_Cromer_Mann_a3
_atom_type_scat_Cromer_Mann_b3
_atom_type_scat_Cromer_Mann_a4
_atom_type_scat_Cromer_Mann_b4
_atom_type_scat_Cromer_Mann_c
_atom_type_scat_source
C 0.0033 0.0016 2.3100 20.8439 1.0200 10.2075 1.5886 0.5687 0.8650 51.6512 0.2156 'International Tables Vol C 4.2.6.8 and 6.1.1.4'
H 0.0000 0.0000 0.4930 10.5109 0.3229 26.1257 0.1402 3.1424 0.0408 57.7998 0.0030 'International Tables Vol C 4.2.6.8 and 6.1.1.4'
N 0.0061 0.0033 12.2126 0.0057 3.1322 9.8933 2.0125 28.9975 1.1663 0.5826 -11.5290 'International Tables Vol C 4.2.6.8 and 6.1.1.4'
S 0.1246 0.1234 6.9053 1.4679 5.2034 22.2151 1.4379 0.2536 1.5863 56.1720 0.8669 'International Tables Vol C 4.2.6.8 and 6.1.1.4'

loop_
_geom_angle_atom_site_label_1
_geom_angle_atom_site_label_2
_geom_angle_atom_site_label_3
_geom_angle
_geom_angle_publ_flag
C2 S1 C5 89.05(15) yes
S1 C2 C3 109.4(2) yes
S1 C2 C8 120.8(2) yes
C3 C2 C8 129.6(3) yes
C2 C3 N4 115.9(3) yes
C2 C3 C7 126.7(3) yes
N4 C3 C7 117.4(3) yes
C3 N4 C5 111.3(3) yes
S1 C5 N4 114.4(2) yes
S1 C5 N6 121.5(2) yes
N4 C5 N6 124.1(3) yes
C5 N6 H62 117.2 no
C5 N6 H61 118.5 no
H62 N6 H61 112.4 no
C3 C7 H71 110.3 no
C3 C7 H73 109.0 no
H71 C7 H73 108.1 no
C3 C7 H72 112.5 no
H71 C7 H72 107.4 no
H73 C7 H72 109.5 no
C2 C8 C9 112.8(3) yes
C2 C8 C10 111.0(3) yes
C9 C8 C10 110.7(3) yes
C2 C8 H81 107.0 no
C9 C8 H81 107.9 no
C10 C8 H81 107.2 no
C8 C9 H92 110.5 no
C8 C9 H91 108.5 no
H92 C9 H91 108.6 no
C8 C9 H93 109.9 no
H92 C9 H93 109.5 no
H91 C9 H93 109.9 no
C8 C10 H102 109.2 no
C8 C10 H101 110.9 no
H102 C10 H101 108.4 no
C8 C10 H103 110.8 no
H102 C10 H103 109.1 no
H101 C10 H103 108.3 no

loop_
_geom_bond_atom_site_label_1
_geom_bond_atom_site_label_2
_geom_bond_distance
_geom_bond_publ_flag
S1 C2 1.752(3) yes
S1 C5 1.745(3) yes
C2 C3 1.348(5) yes
C2 C8 1.508(5) yes
C3 N4 1.393(4) yes
C3 C7 1.496(4) yes
N4 C5 1.299(4) yes
C5 N6 1.365(4) yes
N6 H62 0.850 no
N6 H61 0.849 no
C7 H71 0.957 no
C7 H73 0.963 no
C7 H72 0.951 no
C8 C9 1.527(5) yes
C8 C10 1.536(5) yes
C8 H81 0.980 no
C9 H92 0.960 no
C9 H91 0.944 no
C9 H93 0.976 no
C10 H102 0.966 no
C10 H101 0.979 no
C10 H103 0.964 no

loop_
_geom_hbond_atom_site_label_D
_geom_hbond_atom_site_label_H
_geom_hbond_atom_site_label_A
_geom_hbond_site_symmetry_A
_geom_hbond_angle_DHA
_geom_hbond_distance_DH
_geom_hbond_distance_HA
_geom_hbond_distance_DA
_geom_hbond_publ_flag
N6 H61 N4 2_666 166 0.85 2.16 2.989(5) yes
